data_4123488
loop_
_publ_author_name
'Yuan, Shuai'
'Lu, Weigang'
'Chen, Ying-Pin'
'Zhang, Qiang'
'Liu, Tian-Fu'
'Feng, Dawei'
'Wang, Xuan'
'Qin, Junsheng'
'Zhou, Hong-Cai'

_publ_section_title
;
 Sequential linker installation: precise placement of functional groups in
 multivariate metal-organic frameworks.
;
_journal_issue 9
_journal_name_full 'Journal of the American Chemical Society'
_journal_page_first 3177
_journal_page_last 3180
_journal_paper_doi 10.1021/ja512762r
_journal_volume 137
_journal_year 2015
_chemical_formula_moiety '[Zr6 O4(OH)4 O2(OH)2] [(C16 H12 O4)4] [C22 H16 O4]'
_chemical_formula_sum 'C86 H70 O32 Zr6'
_chemical_formula_weight 2162.74
_chemical_name_systematic
; 
 ? 
;
_space_group_IT_number 131
_symmetry_cell_setting tetragonal
_symmetry_space_group_name_Hall '-P 4c 2'
_symmetry_space_group_name_H-M 'P 42/m m c'
_atom_sites_solution_hydrogens geom
_atom_sites_solution_primary direct
_atom_sites_solution_secondary difmap
_audit_creation_method SHELXL-97
_cell_angle_alpha 90.00
_cell_angle_beta 90.00
_cell_angle_gamma 90.00
_cell_formula_units_Z 2
_cell_length_a 23.910(11)
_cell_length_b 23.910
_cell_length_c 16.057(8)
_cell_measurement_reflns_used 2141
_cell_measurement_temperature 110(2)
_cell_measurement_theta_max 14.6350
_cell_measurement_theta_min 2.2883
_cell_volume 9180(6)
_computing_cell_refinement 'SAINT+ ver. (Bruker, 2001)'
_computing_data_collection 'APEX2  (Bruker, 2008)'
_computing_data_reduction 'SAINT+ ver. (Bruker, 2001)'
_computing_molecular_graphics 'SHELXTL (Sheldrick, 2008)'
_computing_publication_material 'SHELXTL (Sheldrick, 2008)'
_computing_structure_refinement 'SHELXL-97 (Sheldrick, 2008)'
_computing_structure_solution 'SHELXS-97 (Sheldrick, 2008)'
_diffrn_ambient_temperature 110(2)
_diffrn_measured_fraction_theta_full 0.999
_diffrn_measured_fraction_theta_max 0.999
_diffrn_measurement_device_type 'Bruker SMART APEX II CCD area detector'
_diffrn_measurement_method 'phi and omega scans'
_diffrn_radiation_monochromator graphite
_diffrn_radiation_source 'fine-focus sealed tube'
_diffrn_radiation_type MoK\a
_diffrn_radiation_wavelength 0.71073
_diffrn_reflns_av_R_equivalents 0.2364
_diffrn_reflns_av_sigmaI/netI 0.1151
_diffrn_reflns_limit_h_max 29
_diffrn_reflns_limit_h_min -29
_diffrn_reflns_limit_k_max 29
_diffrn_reflns_limit_k_min -29
_diffrn_reflns_limit_l_max 19
_diffrn_reflns_limit_l_min -19
_diffrn_reflns_number 93875
_diffrn_reflns_theta_full 26.00
_diffrn_reflns_theta_max 26.00
_diffrn_reflns_theta_min 1.70
_exptl_absorpt_coefficient_mu 0.368
_exptl_absorpt_correction_T_max 0.9641
_exptl_absorpt_correction_T_min 0.9641
_exptl_absorpt_correction_type multi-scan
_exptl_absorpt_process_details 'SADABS (Sheldrick, 2008)'
_exptl_crystal_colour Colorless
_exptl_crystal_density_diffrn 0.782
_exptl_crystal_density_meas ?
_exptl_crystal_density_method 'not measured'
_exptl_crystal_description Blocky
_exptl_crystal_F_000 2164
_exptl_crystal_size_max 0.10
_exptl_crystal_size_mid 0.10
_exptl_crystal_size_min 0.10
_platon_squeeze_details
;
;
_refine_diff_density_max 2.112
_refine_diff_density_min -0.757
_refine_diff_density_rms 0.094
_refine_ls_extinction_method none
_refine_ls_goodness_of_fit_ref 1.003
_refine_ls_hydrogen_treatment constr
_refine_ls_matrix_type full
_refine_ls_number_parameters 139
_refine_ls_number_reflns 4930
_refine_ls_number_restraints 40
_refine_ls_restrained_S_all 1.006
_refine_ls_R_factor_all 0.1771
_refine_ls_R_factor_gt 0.0802
_refine_ls_shift/su_max 0.001
_refine_ls_shift/su_mean 0.000
_refine_ls_structure_factor_coef Fsqd
_refine_ls_weighting_details 'calc w=1/[\s^2^(Fo^2^)+(0.0300P)^2^+46.0000P] where P=(Fo^2^+2Fc^2^)/3'
_refine_ls_weighting_scheme calc
_refine_ls_wR_factor_gt 0.1622
_refine_ls_wR_factor_ref 0.1884
_reflns_number_gt 2557
_reflns_number_total 4930
_reflns_threshold_expression >2sigma(I)
_cod_data_source_file ja512762r_si_004.cif
_cod_data_source_block aaa2_pcn701_tpdc_sq
_cod_depositor_comments
;
The following automatic conversions were performed:

'_symmetry_cell_setting' value 'Tetragonal' changed to 'tetragonal'
according to
/usr/data/users/saulius/crontab/automatic-downloads/rss-feeds/ACS/lib/dictionaries/cif_core.dic
dictionary named 'cif_core.dic' version 2.4.2 from 2011-04-26.

'_exptl_crystal_density_meas' value 'not measured' was changed to '?'
- the value is perceived as not measured.

Automatic conversion script
Id: cif_fix_values 3086 2015-02-26 13:12:21Z robertas 

 Adding full bibliography for 4123486--4123490.cif.
;
_cod_original_sg_symbol_H-M P4(2)/mmc
_cod_database_code 4123488

loop_
_symmetry_equiv_pos_as_xyz
'x, y, z'
'-y, x, z+1/2'
'-x, -y, z'
'y, -x, z+1/2'
'x, -y, -z'
'-x, y, -z'
'y, x, -z+1/2'
'-y, -x, -z+1/2'
'-x, -y, -z'
'y, -x, -z-1/2'
'x, y, -z'
'-y, x, -z-1/2'
'-x, y, z'
'x, -y, z'
'-y, -x, z-1/2'
'y, x, z-1/2'

loop_
_atom_site_label
_atom_site_type_symbol
_atom_site_fract_x
_atom_site_fract_y
_atom_site_fract_z
_atom_site_U_iso_or_equiv
_atom_site_adp_type
_atom_site_occupancy
_atom_site_symmetry_multiplicity
_atom_site_calc_flag
_atom_site_refinement_flags
Zr1 Zr 0.10232(5) 0.5000 0.5000 0.0449(4) Uani 1 4 d S
Zr2 Zr 0.0000 0.42589(4) 0.60860(7) 0.0515(3) Uani 1 2 d S
O1 O 0.14934(19) 0.44517(19) 0.5826(3) 0.0656(15) Uani 1 1 d D
O2 O 0.0828(2) 0.3953(2) 0.6506(3) 0.0775(16) Uani 1 1 d D
O3 O 0.0000 0.32754(14) 0.56919(17) 0.188(4) Uani 1 2 d SD
O1S O 0.0569(6) 0.4156(6) 0.5000 0.049(2) Uani 0.50 2 d SP
H1SA H 0.0785 0.3826 0.5000 0.074 Uiso 0.50 2 d SPR
O2S' O 0.0457(6) 0.5000 0.5945(9) 0.049(2) Uani 0.50 2 d SP
O1S' O 0.0431(6) 0.4368(6) 0.5000 0.049(2) Uani 0.50 2 d SP
O2S O 0.0536(6) 0.5000 0.6262(9) 0.049(2) Uani 0.50 2 d SP
H2SA H 0.0747 0.5000 0.6757 0.074 Uiso 0.50 2 d SPR
O3S O 0.0000 0.4302(3) 0.7450(5) 0.092(3) Uani 1 2 d S
H3SA H 0.0000 0.4644 0.7594 0.138 Uiso 0.50 2 d SPR
C1 C 0.1340(3) 0.4076(3) 0.6304(5) 0.084(3) Uani 1 1 d D
C2 C 0.1765(2) 0.36840(17) 0.6678(3) 0.089(3) Uani 1 1 d D
C3 C 0.16364(19) 0.3326(2) 0.7332(4) 0.132(5) Uani 1 1 d D
H3A H 0.1267 0.3322 0.7567 0.159 Uiso 1 1 d R
C4 C 0.2045(2) 0.2973(3) 0.7654(4) 0.144(5) Uani 1 1 d D
C5 C 0.2582(2) 0.2979(2) 0.7322(4) 0.107(4) Uani 1 1 d D
C6 C 0.27099(19) 0.3337(2) 0.6668(4) 0.124(4) Uani 1 1 d D
H4A H 0.1962 0.2723 0.8111 0.149 Uiso 1 1 d R
C7 C 0.2302(2) 0.3690(2) 0.6346(3) 0.103(3) Uani 1 1 d D
H7A H 0.2389 0.3939 0.5895 0.123 Uiso 1 1 d R
C8 C 0.3282(5) 0.3403(6) 0.6217(9) 0.264(10) Uani 1 1 d D
H8A H 0.3285 0.3677 0.5779 0.396 Uiso 1 1 d R
H8B H 0.3553 0.3503 0.6633 0.396 Uiso 1 1 d R
H8C H 0.3373 0.3043 0.5992 0.396 Uiso 1 1 d R
C11 C 0.0000 0.30338(15) 0.5000 0.188(4) Uani 1 4 d SD
C12 C 0.0000 0.23933(12) 0.5000 0.188(4) Uani 1 4 d SD
C13 C 0.0000 0.21023(11) 0.57496(3) 0.188(4) Uani 1 2 d SD
H13A H 0.0000 0.2303 0.6267 0.226 Uiso 1 2 d SR
C14 C 0.0000 0.15209(12) 0.57496(3) 0.188(4) Uani 1 2 d SD
H14A H 0.0000 0.1322 0.6262 0.226 Uiso 1 2 d SR
C15 C 0.0000 0.12290(11) 0.5000 0.188(4) Uani 1 4 d SD
C16 C 0.0000 0.05846(7) 0.5000 0.188(4) Uani 1 4 d SD
C17 C 0.05031(2) 0.02910(2) 0.5000 0.188(4) Uani 0.50 2 d SPD
C19 C 0.10511(9) 0.06038(12) 0.5000 0.188(4) Uani 0.50 2 d SPD
H19B H 0.1073 0.0835 0.4512 0.226 Uiso 0.25 1 d PR
H19A H 0.1356 0.0343 0.5000 0.283 Uiso 0.50 2 d SPR
H19C H 0.1072 0.0835 0.5488 0.283 Uiso 0.25 1 d PR
C17A C 0.04984(16) -0.02904(5) 0.5000 0.188(4) Uani 0.50 2 d SPD
H17B H 0.0846 -0.0491 0.5000 0.226 Uiso 0.50 2 d SPR

loop_
_atom_site_aniso_label
_atom_site_aniso_U_11
_atom_site_aniso_U_22
_atom_site_aniso_U_33
_atom_site_aniso_U_23
_atom_site_aniso_U_13
_atom_site_aniso_U_12
Zr1 0.0293(7) 0.0443(8) 0.0611(9) 0.000 0.000 0.000
Zr2 0.0370(5) 0.0548(6) 0.0627(7) 0.0103(5) 0.000 0.000
O1 0.055(3) 0.047(3) 0.094(4) 0.015(3) -0.013(3) 0.006(3)
O2 0.050(3) 0.080(4) 0.102(4) 0.023(3) -0.004(3) 0.011(3)
O3 0.145(5) 0.108(5) 0.312(11) 0.038(8) 0.000 0.000
O1S 0.030(4) 0.053(4) 0.065(5) 0.000 0.000 0.006(5)
O2S' 0.030(4) 0.053(4) 0.065(5) 0.000 0.000 0.006(5)
O1S' 0.030(4) 0.053(4) 0.065(5) 0.000 0.000 0.006(5)
O2S 0.030(4) 0.053(4) 0.065(5) 0.000 0.000 0.006(5)
O3S 0.065(5) 0.098(6) 0.113(7) 0.024(6) 0.000 0.000
C1 0.055(5) 0.086(7) 0.109(8) -0.015(6) -0.035(5) 0.026(5)
C2 0.082(7) 0.071(6) 0.115(8) 0.036(6) -0.024(6) -0.009(5)
C3 0.063(6) 0.159(10) 0.175(12) 0.082(9) 0.001(7) 0.017(7)
C4 0.094(8) 0.133(10) 0.204(13) 0.084(10) -0.018(9) 0.025(7)
C5 0.075(6) 0.090(7) 0.155(10) 0.031(7) -0.030(7) 0.021(5)
C6 0.057(6) 0.135(9) 0.180(12) 0.071(9) -0.002(7) 0.026(6)
C7 0.053(5) 0.084(6) 0.172(10) 0.048(7) -0.018(6) 0.004(5)
C8 0.102(10) 0.33(2) 0.36(2) 0.10(2) 0.031(14) 0.084(12)
C11 0.145(5) 0.108(5) 0.312(11) 0.038(8) 0.000 0.000
C12 0.145(5) 0.108(5) 0.312(11) 0.038(8) 0.000 0.000
C13 0.145(5) 0.108(5) 0.312(11) 0.038(8) 0.000 0.000
C14 0.145(5) 0.108(5) 0.312(11) 0.038(8) 0.000 0.000
C15 0.145(5) 0.108(5) 0.312(11) 0.038(8) 0.000 0.000
C16 0.145(5) 0.108(5) 0.312(11) 0.038(8) 0.000 0.000
C17 0.145(5) 0.108(5) 0.312(11) 0.038(8) 0.000 0.000
C19 0.145(5) 0.108(5) 0.312(11) 0.038(8) 0.000 0.000
C17A 0.145(5) 0.108(5) 0.312(11) 0.038(8) 0.000 0.000

loop_
_atom_type_symbol
_atom_type_description
_atom_type_scat_dispersion_real
_atom_type_scat_dispersion_imag
_atom_type_scat_source
Zr Zr -2.9673 0.5597 'International Tables Vol C Tables 4.2.6.8 and 6.1.1.4'
C C 0.0033 0.0016 'International Tables Vol C Tables 4.2.6.8 and 6.1.1.4'
O O 0.0106 0.0060 'International Tables Vol C Tables 4.2.6.8 and 6.1.1.4'
H H 0.0000 0.0000 'International Tables Vol C Tables 4.2.6.8 and 6.1.1.4'

loop_
_geom_angle_atom_site_label_1
_geom_angle_atom_site_label_2
_geom_angle_atom_site_label_3
_geom_angle
_geom_angle_site_symmetry_1
_geom_angle_site_symmetry_3
O2S' Zr1 O2S' 96.5(8) 11_556 .
O2S' Zr1 O1S' 62.9(3) 11_556 5_566
O2S' Zr1 O1S' 62.9(3) . 5_566
O2S' Zr1 O1S' 62.9(3) 11_556 .
O2S' Zr1 O1S' 62.9(3) . .
O1S' Zr1 O1S' 93.8(7) 5_566 .
O2S' Zr1 O1S 71.6(2) 11_556 .
O2S' Zr1 O1S 71.6(2) . .
O1S' Zr1 O1S 108.6(5) 5_566 .
O1S' Zr1 O1S 14.8(5) . .
O2S' Zr1 O1S 71.6(2) 11_556 5_566
O2S' Zr1 O1S 71.6(2) . 5_566
O1S' Zr1 O1S 14.8(5) 5_566 5_566
O1S' Zr1 O1S 108.6(5) . 5_566
O1S Zr1 O1S 123.4(6) . 5_566
O2S' Zr1 O1 142.96(13) 11_556 14_565
O2S' Zr1 O1 83.6(3) . 14_565
O1S' Zr1 O1 85.0(3) 5_566 14_565
O1S' Zr1 O1 142.40(14) . 14_565
O1S Zr1 O1 140.78(16) . 14_565
O1S Zr1 O1 73.4(3) 5_566 14_565
O2S' Zr1 O1 83.7(3) 11_556 11_556
O2S' Zr1 O1 142.96(13) . 11_556
O1S' Zr1 O1 142.40(14) 5_566 11_556
O1S' Zr1 O1 85.0(3) . 11_556
O1S Zr1 O1 73.4(3) . 11_556
O1S Zr1 O1 140.78(16) 5_566 11_556
O1 Zr1 O1 117.8(3) 14_565 11_556
O2S' Zr1 O1 83.7(3) 11_556 5_566
O2S' Zr1 O1 142.96(13) . 5_566
O1S' Zr1 O1 85.0(3) 5_566 5_566
O1S' Zr1 O1 142.40(14) . 5_566
O1S Zr1 O1 140.78(16) . 5_566
O1S Zr1 O1 73.4(3) 5_566 5_566
O1 Zr1 O1 75.1(3) 14_565 5_566
O1 Zr1 O1 74.0(3) 11_556 5_566
O2S' Zr1 O1 142.96(13) 11_556 .
O2S' Zr1 O1 83.7(3) . .
O1S' Zr1 O1 142.40(14) 5_566 .
O1S' Zr1 O1 85.0(3) . .
O1S Zr1 O1 73.4(3) . .
O1S Zr1 O1 140.79(16) 5_566 .
O1 Zr1 O1 74.0(3) 14_565 .
O1 Zr1 O1 75.1(3) 11_556 .
O1 Zr1 O1 117.8(3) 5_566 .
O2S' Zr1 O2S 11.8(6) 11_556 11_556
O2S' Zr1 O2S 108.3(4) . 11_556
O1S' Zr1 O2S 70.1(2) 5_566 11_556
O1S' Zr1 O2S 70.1(2) . 11_556
O1S Zr1 O2S 76.3(2) . 11_556
O1S Zr1 O2S 76.3(2) 5_566 11_556
O1 Zr1 O2S 141.76(15) 14_565 11_556
O1 Zr1 O2S 74.3(3) 11_556 11_556
O1 Zr1 O2S 74.3(3) 5_566 11_556
O1 Zr1 O2S 141.76(15) . 11_556
O2S' Zr1 O2S 108.3(4) 11_556 .
O2S' Zr1 O2S 11.8(6) . .
O1S' Zr1 O2S 70.1(2) 5_566 .
O1S' Zr1 O2S 70.1(2) . .
O1S Zr1 O2S 76.3(2) . .
O1S Zr1 O2S 76.3(2) 5_566 .
O1 Zr1 O2S 74.3(3) 14_565 .
O1 Zr1 O2S 141.76(15) 11_556 .
O1 Zr1 O2S 141.76(15) 5_566 .
O1 Zr1 O2S 74.3(3) . .
O2S Zr1 O2S 120.2(7) 11_556 .
O1S' Zr2 O1S' 60.7(7) 13 .
O1S' Zr2 O2S' 93.6(5) 13 .
O1S' Zr2 O2S' 62.4(6) . .
O1S' Zr2 O2S' 62.4(6) 13 3_565
O1S' Zr2 O2S' 93.6(5) . 3_565
O2S' Zr2 O2S' 62.9(7) . 3_565
O1S' Zr2 O3S 147.9(4) 13 .
O1S' Zr2 O3S 147.9(4) . .
O2S' Zr2 O3S 93.9(4) . .
O2S' Zr2 O3S 93.9(4) 3_565 .
O1S' Zr2 O2S 107.5(5) 13 .
O1S' Zr2 O2S 73.4(5) . .
O2S' Zr2 O2S 14.2(6) . .
O2S' Zr2 O2S 68.7(3) 3_565 .
O3S Zr2 O2S 80.5(4) . .
O1S' Zr2 O2S 73.4(5) 13 3_565
O1S' Zr2 O2S 107.5(5) . 3_565
O2S' Zr2 O2S 68.7(3) . 3_565
O2S' Zr2 O2S 14.2(6) 3_565 3_565
O3S Zr2 O2S 80.5(4) . 3_565
O2S Zr2 O2S 71.0(7) . 3_565
O1S' Zr2 O2 81.4(4) 13 13
O1S' Zr2 O2 138.8(4) . 13
O2S' Zr2 O2 141.1(4) . 13
O2S' Zr2 O2 81.2(4) 3_565 13
O3S Zr2 O2 73.24(17) . 13
O2S Zr2 O2 138.2(4) . 13
O2S Zr2 O2 73.0(3) 3_565 13
O1S' Zr2 O2 138.8(4) 13 .
O1S' Zr2 O2 81.4(4) . .
O2S' Zr2 O2 81.2(4) . .
O2S' Zr2 O2 141.1(4) 3_565 .
O3S Zr2 O2 73.24(17) . .
O2S Zr2 O2 73.0(3) . .
O2S Zr2 O2 138.2(4) 3_565 .
O2 Zr2 O2 126.6(3) 13 .
O1S' Zr2 O1S 69.8(3) 13 .
O1S' Zr2 O1S 15.5(5) . .
O2S' Zr2 O1S 71.9(5) . .
O2S' Zr2 O1S 109.1(5) 3_565 .
O3S Zr2 O1S 142.0(3) . .
O2S Zr2 O1S 80.5(6) . .
O2S Zr2 O1S 123.0(5) 3_565 .
O2 Zr2 O1S 138.4(4) 13 .
O2 Zr2 O1S 69.9(3) . .
O1S' Zr2 O1S 15.5(5) 13 13
O1S' Zr2 O1S 69.8(3) . 13
O2S' Zr2 O1S 109.1(5) . 13
O2S' Zr2 O1S 71.9(5) 3_565 13
O3S Zr2 O1S 142.0(3) . 13
O2S Zr2 O1S 123.0(5) . 13
O2S Zr2 O1S 80.5(6) 3_565 13
O2 Zr2 O1S 69.9(3) 13 13
O2 Zr2 O1S 138.4(4) . 13
O1S Zr2 O1S 75.4(6) . 13
O1S' Zr2 O3 84.3(4) 13 .
O1S' Zr2 O3 84.3(4) . .
O2S' Zr2 O3 142.1(4) . .
O2S' Zr2 O3 142.1(4) 3_565 .
O3S Zr2 O3 107.7(2) . .
O2S Zr2 O3 144.0(3) . .
O2S Zr2 O3 144.0(3) 3_565 .
O2 Zr2 O3 76.11(15) 13 .
O2 Zr2 O3 76.11(15) . .
O1S Zr2 O3 71.9(4) . .
O1S Zr2 O3 71.9(4) 13 .
C1 O1 Zr1 131.4(4) . .
C1 O2 Zr2 133.7(4) . .
C11 O3 Zr2 132.5(2) . .
O1S' O1S Zr1 61(2) . .
O1S' O1S Zr2 64.8(13) . 11_556
Zr1 O1S Zr2 101.1(4) . 11_556
O1S' O1S Zr2 64.8(13) . .
Zr1 O1S Zr2 101.1(4) . .
Zr2 O1S Zr2 103.2(6) 11_556 .
O1S' O1S H1SA 179.8 . .
Zr1 O1S H1SA 118.5 . .
Zr2 O1S H1SA 115.3 11_556 .
Zr2 O1S H1SA 115.3 . .
O2S O2S' Zr1 118(3) . .
O2S O2S' Zr2 94.6(18) . .
Zr1 O2S' Zr2 115.3(4) . .
O2S O2S' Zr2 94.6(18) . 3_565
Zr1 O2S' Zr2 115.3(4) . 3_565
Zr2 O2S' Zr2 115.6(7) . 3_565
O1S O1S' Zr2 99.7(14) . .
O1S O1S' Zr2 99.7(14) . 11_556
Zr2 O1S' Zr2 117.2(7) . 11_556
O1S O1S' Zr1 104(3) . .
Zr2 O1S' Zr1 116.0(4) . .
Zr2 O1S' Zr1 116.0(4) 11_556 .
O2S' O2S Zr2 71.2(16) . .
O2S' O2S Zr2 71.2(16) . 3_565
Zr2 O2S Zr2 107.0(6) . 3_565
O2S' O2S Zr1 50(3) . .
Zr2 O2S Zr1 100.3(5) . .
Zr2 O2S Zr1 100.3(5) 3_565 .
O2S' O2S H2SA 167.8 . .
Zr2 O2S H2SA 114.8 . .
Zr2 O2S H2SA 114.8 3_565 .
Zr1 O2S H2SA 117.6 . .
Zr2 O3S H3SA 108.5 . .
O1 C1 O2 126.8(5) . .
O1 C1 C2 119.9(7) . .
O2 C1 C2 113.2(7) . .
C7 C2 C3 120.0(2) . .
C7 C2 C1 117.6(6) . .
C3 C2 C1 122.4(6) . .
C2 C3 C4 120.01(12) . .
C2 C3 H3A 120.3 . .
C4 C3 H3A 119.7 . .
C3 C4 C5 119.97(11) . .
C3 C4 H4A 120.8 . .
C5 C4 H4A 119.2 . .
C4 C5 C6 120.00(11) . .
C4 C5 C5 116.3(4) . 7_556
C6 C5 C5 123.6(5) . 7_556
C7 C6 C5 120.04(13) . .
C7 C6 C8 112.5(7) . .
C5 C6 C8 127.4(6) . .
C2 C7 C6 120.0(2) . .
C2 C7 H7A 119.8 . .
C6 C7 H7A 120.3 . .
C6 C8 H8A 114.7 . .
C6 C8 H8B 107.2 . .
H8A C8 H8B 109.5 . .
C6 C8 H8C 106.5 . .
H8A C8 H8C 109.5 . .
H8B C8 H8C 109.4 . .
O3 C11 O3 125.0(3) . 11_556
O3 C11 C12 117.48(16) . .
O3 C11 C12 117.48(16) 11_556 .
C13 C12 C13 119.94(10) 6_556 .
C13 C12 C11 120.03(5) 6_556 .
C13 C12 C11 120.03(5) . .
C14 C13 C12 120.03(6) . .
C14 C13 H13A 120.0 . .
C12 C13 H13A 120.0 . .
C13 C14 C15 120.11(6) . .
C13 C14 H14A 120.0 . .
C15 C14 H14A 119.9 . .
C14 C15 C14 119.78(10) . 6_556
C14 C15 C16 120.11(5) . .
C14 C15 C16 120.11(5) 6_556 .
C17A C16 C17A 118.9(3) 9_556 5_556
C17A C16 C17 0.28(8) 9_556 6_556
C17A C16 C17 119.17(19) 5_556 6_556
C17A C16 C17 119.17(19) 9_556 .
C17A C16 C17 0.28(8) 5_556 .
C17 C16 C17 119.45(13) 6_556 .
C17A C16 C15 120.55(13) 9_556 .
C17A C16 C15 120.55(13) 5_556 .
C17 C16 C15 120.28(6) 6_556 .
C17 C16 C15 120.28(6) . .
C17A C17 C17A 83(9) 5_556 .
C17A C17 C17 84(9) 5_556 5_556
C17A C17 C17 0.46(15) . 5_556
C17A C17 C16 37(9) 5_556 .
C17A C17 C16 119.82(12) . .
C17 C17 C16 120.28(6) 5_556 .
C17A C17 C19 157(9) 5_556 .
C17A C17 C19 120.18(8) . .
C17 C17 C19 119.72(11) 5_556 .
C16 C17 C19 120.00(9) . .
C17 C19 C17A 0.17(9) . 5_556
C17 C19 H19B 109.4 . .
C17A C19 H19B 109.3 5_556 .
C17 C19 H19A 109.7 . .
C17A C19 H19A 109.9 5_556 .
H19B C19 H19A 109.5 . .
C17 C19 H19C 109.3 . .
C17A C19 H19C 109.3 5_556 .
H19B C19 H19C 109.5 . .
H19A C19 H19C 109.5 . .
C17 C17A C16 143(9) 5_556 9_556
C17 C17A C17A 97(9) 5_556 5_556
C16 C17A C17A 120.56(13) 9_556 5_556
C17 C17A C17 96(10) 5_556 .
C16 C17A C17 121.0(3) 9_556 .
C17A C17A C17 0.46(15) 5_556 .
C17 C17A C19 23(9) 5_556 5_556
C16 C17A C19 119.89(16) 9_556 5_556
C17A C17A C19 119.6(2) 5_556 5_556
C17 C17A C19 119.1(3) . 5_556
C17 C17A H17B 23.4 5_556 .
C16 C17A H17B 119.5 9_556 .
C17A C17A H17B 120.0 5_556 .
C17 C17A H17B 119.5 . .
C19 C17A H17B 0.4 5_556 .

loop_
_geom_bond_atom_site_label_1
_geom_bond_atom_site_label_2
_geom_bond_distance
_geom_bond_site_symmetry_2
Zr1 O2S' 2.034(17) 11_556
Zr1 O2S' 2.034(17) .
Zr1 O1S' 2.071(15) 5_566
Zr1 O1S' 2.071(15) .
Zr1 O1S 2.292(14) .
Zr1 O1S 2.292(14) 5_566
Zr1 O1 2.178(5) 14_565
Zr1 O1 2.178(5) 11_556
Zr1 O1 2.178(5) 5_566
Zr1 O1 2.178(5) .
Zr1 O2S 2.337(16) 11_556
Zr1 O2S 2.338(16) .
Zr2 O1S' 2.043(8) 13
Zr2 O1S' 2.043(8) .
Zr2 O2S' 2.094(9) .
Zr2 O2S' 2.094(8) 3_565
Zr2 O3S 2.192(9) .
Zr2 O2S 2.204(9) .
Zr2 O2S 2.204(9) 3_565
Zr2 O2 2.216(5) 13
Zr2 O2 2.216(5) .
Zr2 O1S 2.225(9) .
Zr2 O1S 2.225(9) 13
Zr2 O3 2.435(3) .
O1 C1 1.238(9) .
O2 C1 1.300(9) .
O3 C11 1.252(2) .
O1S O1S' 0.604(17) .
O1S Zr2 2.225(9) 11_556
O1S H1SA 0.9422 .
O2S' O2S 0.54(2) .
O2S' Zr2 2.094(8) 3_565
O1S' Zr2 2.043(8) 11_556
O2S Zr2 2.204(9) 3_565
O2S H2SA 0.9420 .
O3S H3SA 0.8500 .
C1 C2 1.507(2) .
C2 C7 1.390(7) .
C2 C3 1.3899(11) .
C3 C4 1.3904(10) .
C3 H3A 0.9599 .
C4 C5 1.3902(11) .
C4 H4A 0.9654 .
C5 C6 1.3901(10) .
C5 C5 1.459(7) 7_556
C6 C7 1.3899(11) .
C6 C8 1.556(13) .
C7 H7A 0.9603 .
C8 H8A 0.9598 .
C8 H8B 0.9600 .
C8 H8C 0.9601 .
C11 O3 1.252(2) 11_556
C11 C12 1.531(2) .
C12 C13 1.3903(8) 6_556
C12 C13 1.3903(8) .
C13 C14 1.3901(9) .
C13 H13A 0.9600 .
C14 C15 1.3914(8) .
C14 H14A 0.9500 .
C15 C14 1.3914(8) 6_556
C15 C16 1.541(2) .
C16 C17A 1.384(3) 9_556
C16 C17A 1.384(3) 5_556
C16 C17 1.3928(9) 6_556
C16 C17 1.3928(9) .
C17 C17A 0.011(4) 5_556
C17 C17A 1.3902(10) .
C17 C17 1.3914(10) 5_556
C17 C19 1.509(2) .
C19 C17A 1.519(4) 5_556
C19 H19B 0.9601 .
C19 H19A 0.9602 .
C19 H19C 0.9600 .
C17A C17 0.011(4) 5_556
C17A C16 1.384(3) 9_556
C17A C17A 1.389(2) 5_556
C17A C19 1.519(4) 5_556
C17A H17B 0.9601 .

loop_
_geom_torsion_atom_site_label_1
_geom_torsion_atom_site_label_2
_geom_torsion_atom_site_label_3
_geom_torsion_atom_site_label_4
_geom_torsion
_geom_torsion_site_symmetry_1
_geom_torsion_site_symmetry_4
O2S' Zr1 O1 C1 -54.3(10) 11_556 .
O2S' Zr1 O1 C1 38.0(7) . .
O1S' Zr1 O1 C1 64.5(9) 5_566 .
O1S' Zr1 O1 C1 -25.2(7) . .
O1S Zr1 O1 C1 -34.6(7) . .
O1S Zr1 O1 C1 88.3(8) 5_566 .
O1 Zr1 O1 C1 123.2(6) 14_565 .
O1 Zr1 O1 C1 -111.4(6) 11_556 .
O1 Zr1 O1 C1 -173.8(7) 5_566 .
O2S Zr1 O1 C1 -73.7(9) 11_556 .
O2S Zr1 O1 C1 45.4(7) . .
O1S' Zr2 O2 C1 53.1(9) 13 .
O1S' Zr2 O2 C1 30.9(8) . .
O2S' Zr2 O2 C1 -32.3(8) . .
O2S' Zr2 O2 C1 -54.2(10) 3_565 .
O3S Zr2 O2 C1 -129.2(7) . .
O2S Zr2 O2 C1 -44.3(8) . .
O2S Zr2 O2 C1 -75.8(9) 3_565 .
O2 Zr2 O2 C1 177.6(5) 13 .
O1S Zr2 O2 C1 41.6(8) . .
O1S Zr2 O2 C1 76.6(9) 13 .
O3 Zr2 O2 C1 117.1(7) . .
O1S' Zr2 O3 C11 30.5(3) 13 .
O1S' Zr2 O3 C11 -30.5(3) . .
O2S' Zr2 O3 C11 -58.1(6) . .
O2S' Zr2 O3 C11 58.1(6) 3_565 .
O3S Zr2 O3 C11 180.0 . .
O2S Zr2 O3 C11 -81.6(6) . .
O2S Zr2 O3 C11 81.6(6) 3_565 .
O2 Zr2 O3 C11 113.02(15) 13 .
O2 Zr2 O3 C11 -113.02(15) . .
O1S Zr2 O3 C11 -40.0(3) . .
O1S Zr2 O3 C11 40.0(3) 13 .
O2S' Zr1 O1S O1S' -51.8(4) 11_556 .
O2S' Zr1 O1S O1S' 51.8(4) . .
O1S' Zr1 O1S O1S' 0.0 5_566 .
O1S Zr1 O1S O1S' 0.0 5_566 .
O1 Zr1 O1S O1S' 105.5(4) 14_565 .
O1 Zr1 O1S O1S' -140.54(16) 11_556 .
O1 Zr1 O1S O1S' -105.5(4) 5_566 .
O1 Zr1 O1S O1S' 140.54(16) . .
O2S Zr1 O1S O1S' -63.1(3) 11_556 .
O2S Zr1 O1S O1S' 63.1(3) . .
O2S' Zr1 O1S Zr2 1.2(4) 11_556 11_556
O2S' Zr1 O1S Zr2 104.8(6) . 11_556
O1S' Zr1 O1S Zr2 53.0(3) 5_566 11_556
O1S' Zr1 O1S Zr2 53.0(3) . 11_556
O1S Zr1 O1S Zr2 53.0(3) 5_566 11_556
O1 Zr1 O1S Zr2 158.5(2) 14_565 11_556
O1 Zr1 O1S Zr2 -87.6(3) 11_556 11_556
O1 Zr1 O1S Zr2 -52.6(7) 5_566 11_556
O1 Zr1 O1S Zr2 -166.5(4) . 11_556
O2S Zr1 O1S Zr2 -10.1(4) 11_556 11_556
O2S Zr1 O1S Zr2 116.1(5) . 11_556
O2S' Zr1 O1S Zr2 -104.8(6) 11_556 .
O2S' Zr1 O1S Zr2 -1.2(4) . .
O1S' Zr1 O1S Zr2 -53.0(3) 5_566 .
O1S' Zr1 O1S Zr2 -53.0(3) . .
O1S Zr1 O1S Zr2 -53.0(3) 5_566 .
O1 Zr1 O1S Zr2 52.6(7) 14_565 .
O1 Zr1 O1S Zr2 166.5(4) 11_556 .
O1 Zr1 O1S Zr2 -158.5(2) 5_566 .
O1 Zr1 O1S Zr2 87.6(3) . .
O2S Zr1 O1S Zr2 -116.1(5) 11_556 .
O2S Zr1 O1S Zr2 10.1(4) . .
O1S' Zr2 O1S O1S' 51(2) 13 .
O2S' Zr2 O1S O1S' -50(2) . .
O2S' Zr2 O1S O1S' 2(3) 3_565 .
O3S Zr2 O1S O1S' -122(2) . .
O2S Zr2 O1S O1S' -61(2) . .
O2S Zr2 O1S O1S' -1(2) 3_565 .
O2 Zr2 O1S O1S' 100(2) 13 .
O2 Zr2 O1S O1S' -137(2) . .
O1S Zr2 O1S O1S' 67(2) 13 .
O3 Zr2 O1S O1S' 142(2) . .
O1S' Zr2 O1S Zr1 102.1(5) 13 .
O1S' Zr2 O1S Zr1 51(2) . .
O2S' Zr2 O1S Zr1 1.1(4) . .
O2S' Zr2 O1S Zr1 52.8(6) 3_565 .
O3S Zr2 O1S Zr1 -71.4(7) . .
O2S Zr2 O1S Zr1 -10.6(4) . .
O2S Zr2 O1S Zr1 49.3(6) 3_565 .
O2 Zr2 O1S Zr1 151.2(3) 13 .
O2 Zr2 O1S Zr1 -85.9(4) . .
O1S Zr2 O1S Zr1 117.3(3) 13 .
O3 Zr2 O1S Zr1 -167.3(4) . .
O1S' Zr2 O1S Zr2 -2.1(5) 13 11_556
O1S' Zr2 O1S Zr2 -54(2) . 11_556
O2S' Zr2 O1S Zr2 -103.2(6) . 11_556
O2S' Zr2 O1S Zr2 -51.5(7) 3_565 11_556
O3S Zr2 O1S Zr2 -175.7(3) . 11_556
O2S Zr2 O1S Zr2 -114.9(6) . 11_556
O2S Zr2 O1S Zr2 -55.0(7) 3_565 11_556
O2 Zr2 O1S Zr2 46.9(8) 13 11_556
O2 Zr2 O1S Zr2 169.8(6) . 11_556
O1S Zr2 O1S Zr2 13.0(7) 13 11_556
O3 Zr2 O1S Zr2 88.4(5) . 11_556
O2S' Zr1 O2S' O2S 180.000(5) 11_556 .
O1S' Zr1 O2S' O2S -124.9(3) 5_566 .
O1S' Zr1 O2S' O2S 124.9(3) . .
O1S Zr1 O2S' O2S 111.9(3) . .
O1S Zr1 O2S' O2S -111.9(3) 5_566 .
O1 Zr1 O2S' O2S -37.28(13) 14_565 .
O1 Zr1 O2S' O2S 92.0(6) 11_556 .
O1 Zr1 O2S' O2S -92.0(6) 5_566 .
O1 Zr1 O2S' O2S 37.28(13) . .
O2S Zr1 O2S' O2S 180.000(4) 11_556 .
O2S' Zr1 O2S' Zr2 69.5(5) 11_556 .
O1S' Zr1 O2S' Zr2 124.5(7) 5_566 .
O1S' Zr1 O2S' Zr2 14.4(5) . .
O1S Zr1 O2S' Zr2 1.3(5) . .
O1S Zr1 O2S' Zr2 137.6(7) 5_566 .
O1 Zr1 O2S' Zr2 -147.8(6) 14_565 .
O1 Zr1 O2S' Zr2 -18.6(11) 11_556 .
O1 Zr1 O2S' Zr2 157.5(2) 5_566 .
O1 Zr1 O2S' Zr2 -73.3(5) . .
O2S Zr1 O2S' Zr2 69.5(5) 11_556 .
O2S Zr1 O2S' Zr2 -110.5(5) . .
O2S' Zr1 O2S' Zr2 -69.5(5) 11_556 3_565
O1S' Zr1 O2S' Zr2 -14.4(5) 5_566 3_565
O1S' Zr1 O2S' Zr2 -124.5(7) . 3_565
O1S Zr1 O2S' Zr2 -137.6(7) . 3_565
O1S Zr1 O2S' Zr2 -1.3(5) 5_566 3_565
O1 Zr1 O2S' Zr2 73.3(5) 14_565 3_565
O1 Zr1 O2S' Zr2 -157.5(2) 11_556 3_565
O1 Zr1 O2S' Zr2 18.6(11) 5_566 3_565
O1 Zr1 O2S' Zr2 147.8(6) . 3_565
O2S Zr1 O2S' Zr2 -69.5(5) 11_556 3_565
O2S Zr1 O2S' Zr2 110.5(5) . 3_565
O1S' Zr2 O2S' O2S 167(3) 13 .
O1S' Zr2 O2S' O2S -139(3) . .
O2S' Zr2 O2S' O2S 111(3) 3_565 .
O3S Zr2 O2S' O2S 19(3) . .
O2S Zr2 O2S' O2S 97(3) 3_565 .
O2 Zr2 O2S' O2S 87(3) 13 .
O2 Zr2 O2S' O2S -54(3) . .
O1S Zr2 O2S' O2S -125(3) . .
O1S Zr2 O2S' O2S 168(3) 13 .
O3 Zr2 O2S' O2S -107(3) . .
O1S' Zr2 O2S' Zr1 -68.7(6) 13 .
O1S' Zr2 O2S' Zr1 -14.7(6) . .
O2S' Zr2 O2S' Zr1 -125.0(5) 3_565 .
O3S Zr2 O2S' Zr1 142.6(5) . .
O2S Zr2 O2S' Zr1 124(3) . .
O2S Zr2 O2S' Zr1 -139.3(8) 3_565 .
O2 Zr2 O2S' Zr1 -149.5(4) 13 .
O2 Zr2 O2S' Zr1 70.2(6) . .
O1S Zr2 O2S' Zr1 -1.4(5) . .
O1S Zr2 O2S' Zr1 -68.1(7) 13 .
O3 Zr2 O2S' Zr1 16.7(10) . .
O1S' Zr2 O2S' Zr2 70.1(7) 13 3_565
O1S' Zr2 O2S' Zr2 124.2(8) . 3_565
O2S' Zr2 O2S' Zr2 13.8(9) 3_565 3_565
O3S Zr2 O2S' Zr2 -78.6(6) . 3_565
O2S Zr2 O2S' Zr2 -97(3) . 3_565
O2S Zr2 O2S' Zr2 -0.4(6) 3_565 3_565
O2 Zr2 O2S' Zr2 -10.7(11) 13 3_565
O2 Zr2 O2S' Zr2 -151.0(7) . 3_565
O1S Zr2 O2S' Zr2 137.4(8) . 3_565
O1S Zr2 O2S' Zr2 70.7(8) 13 3_565
O3 Zr2 O2S' Zr2 155.5(3) . 3_565
Zr1 O1S O1S' Zr2 -120.0(7) . .
Zr2 O1S O1S' Zr2 120.0(15) 11_556 .
Zr1 O1S O1S' Zr2 120.0(7) . 11_556
Zr2 O1S O1S' Zr2 -120.0(15) . 11_556
Zr2 O1S O1S' Zr1 -120.0(7) 11_556 .
Zr2 O1S O1S' Zr1 120.0(7) . .
O1S' Zr2 O1S' O1S -123(2) 13 .
O2S' Zr2 O1S' O1S 125(2) . .
O2S' Zr2 O1S' O1S -178(2) 3_565 .
O3S Zr2 O1S' O1S 79(3) . .
O2S Zr2 O1S' O1S 115(2) . .
O2S Zr2 O1S' O1S 179(2) 3_565 .
O2 Zr2 O1S' O1S -97(2) 13 .
O2 Zr2 O1S' O1S 41(2) . .
O1S Zr2 O1S' O1S -109(3) 13 .
O3 Zr2 O1S' O1S -36(2) . .
O1S' Zr2 O1S' Zr2 -16.4(8) 13 11_556
O2S' Zr2 O1S' Zr2 -128.5(8) . 11_556
O2S' Zr2 O1S' Zr2 -71.8(7) 3_565 11_556
O3S Zr2 O1S' Zr2 -175.1(4) . 11_556
O2S Zr2 O1S' Zr2 -138.3(7) . 11_556
O2S Zr2 O1S' Zr2 -75.0(8) 3_565 11_556
O2 Zr2 O1S' Zr2 8.9(10) 13 11_556
O2 Zr2 O1S' Zr2 147.0(7) . 11_556
O1S Zr2 O1S' Zr2 106(3) . 11_556
O1S Zr2 O1S' Zr2 -2.6(6) 13 11_556
O3 Zr2 O1S' Zr2 70.2(6) . 11_556
O1S' Zr2 O1S' Zr1 126.5(4) 13 .
O2S' Zr2 O1S' Zr1 14.5(6) . .
O2S' Zr2 O1S' Zr1 71.2(7) 3_565 .
O3S Zr2 O1S' Zr1 -32.1(11) . .
O2S Zr2 O1S' Zr1 4.7(5) . .
O2S Zr2 O1S' Zr1 68.0(7) 3_565 .
O2 Zr2 O1S' Zr1 151.9(4) 13 .
O2 Zr2 O1S' Zr1 -70.0(5) . .
O1S Zr2 O1S' Zr1 -111(3) . .
O1S Zr2 O1S' Zr1 140.4(7) 13 .
O3 Zr2 O1S' Zr1 -146.8(6) . .
O2S' Zr1 O1S' O1S 123.1(4) 11_556 .
O2S' Zr1 O1S' O1S -123.1(4) . .
O1S' Zr1 O1S' O1S 180.0 5_566 .
O1S Zr1 O1S' O1S 180.0 5_566 .
O1 Zr1 O1S' O1S -93.2(5) 14_565 .
O1 Zr1 O1S' O1S 37.69(14) 11_556 .
O1 Zr1 O1S' O1S 93.2(5) 5_566 .
O1 Zr1 O1S' O1S -37.69(14) . .
O2S Zr1 O1S' O1S 112.8(3) 11_556 .
O2S Zr1 O1S' O1S -112.8(3) . .
O2S' Zr1 O1S' Zr2 -128.6(7) 11_556 .
O2S' Zr1 O1S' Zr2 -14.8(6) . .
O1S' Zr1 O1S' Zr2 -71.7(5) 5_566 .
O1S Zr1 O1S' Zr2 108.3(5) . .
O1S Zr1 O1S' Zr2 -71.7(5) 5_566 .
O1 Zr1 O1S' Zr2 15.0(10) 14_565 .
O1 Zr1 O1S' Zr2 146.0(6) 11_556 .
O1 Zr1 O1S' Zr2 -158.5(2) 5_566 .
O1 Zr1 O1S' Zr2 70.6(5) . .
O2S Zr1 O1S' Zr2 -138.9(7) 11_556 .
O2S Zr1 O1S' Zr2 -4.5(5) . .
O2S' Zr1 O1S' Zr2 14.8(6) 11_556 11_556
O2S' Zr1 O1S' Zr2 128.6(7) . 11_556
O1S' Zr1 O1S' Zr2 71.7(5) 5_566 11_556
O1S Zr1 O1S' Zr2 -108.3(5) . 11_556
O1S Zr1 O1S' Zr2 71.7(5) 5_566 11_556
O1 Zr1 O1S' Zr2 158.5(2) 14_565 11_556
O1 Zr1 O1S' Zr2 -70.6(5) 11_556 11_556
O1 Zr1 O1S' Zr2 -15.0(10) 5_566 11_556
O1 Zr1 O1S' Zr2 -146.0(6) . 11_556
O2S Zr1 O1S' Zr2 4.5(5) 11_556 11_556
O2S Zr1 O1S' Zr2 138.9(7) . 11_556
Zr1 O2S' O2S Zr2 -121.9(6) . .
Zr2 O2S' O2S Zr2 116.2(12) 3_565 .
Zr1 O2S' O2S Zr2 121.9(6) . 3_565
Zr2 O2S' O2S Zr2 -116.2(12) . 3_565
Zr2 O2S' O2S Zr1 121.9(6) . .
Zr2 O2S' O2S Zr1 -121.9(6) 3_565 .
O1S' Zr2 O2S O2S' -13(3) 13 .
O1S' Zr2 O2S O2S' 38(3) . .
O2S' Zr2 O2S O2S' -63(3) 3_565 .
O3S Zr2 O2S O2S' -161(3) . .
O2S Zr2 O2S O2S' -78(3) 3_565 .
O2 Zr2 O2S O2S' -110(3) 13 .
O2 Zr2 O2S O2S' 124(3) . .
O1S Zr2 O2S O2S' 52(3) . .
O1S Zr2 O2S O2S' -14(3) 13 .
O3 Zr2 O2S O2S' 92(3) . .
O1S' Zr2 O2S Zr2 49.5(8) 13 3_565
O1S' Zr2 O2S Zr2 100.4(7) . 3_565
O2S' Zr2 O2S Zr2 63(2) . 3_565
O2S' Zr2 O2S Zr2 -0.4(5) 3_565 3_565
O3S Zr2 O2S Zr2 -98.5(6) . 3_565
O2S Zr2 O2S Zr2 -15.3(8) 3_565 3_565
O2 Zr2 O2S Zr2 -47.3(9) 13 3_565
O2 Zr2 O2S Zr2 -173.7(7) . 3_565
O1S Zr2 O2S Zr2 114.6(6) . 3_565
O1S Zr2 O2S Zr2 49.1(8) 13 3_565
O3 Zr2 O2S Zr2 154.4(2) . 3_565
O1S' Zr2 O2S Zr1 -54.7(6) 13 .
O1S' Zr2 O2S Zr1 -3.8(4) . .
O2S' Zr2 O2S Zr1 -42(3) . .
O2S' Zr2 O2S Zr1 -104.6(6) 3_565 .
O3S Zr2 O2S Zr1 157.3(4) . .
O2S Zr2 O2S Zr1 -119.5(3) 3_565 .
O2 Zr2 O2S Zr1 -151.5(3) 13 .
O2 Zr2 O2S Zr1 82.1(4) . .
O1S Zr2 O2S Zr1 10.4(4) . .
O1S Zr2 O2S Zr1 -55.1(6) 13 .
O3 Zr2 O2S Zr1 50.2(8) . .
O2S' Zr1 O2S O2S' 0.000(5) 11_556 .
O1S' Zr1 O2S O2S' 51.0(4) 5_566 .
O1S' Zr1 O2S O2S' -51.0(4) . .
O1S Zr1 O2S O2S' -65.0(3) . .
O1S Zr1 O2S O2S' 65.0(3) 5_566 .
O1 Zr1 O2S O2S' 141.29(15) 14_565 .
O1 Zr1 O2S O2S' -103.4(5) 11_556 .
O1 Zr1 O2S O2S' 103.4(5) 5_566 .
O1 Zr1 O2S O2S' -141.29(15) . .
O2S Zr1 O2S O2S' 0.000(5) 11_556 .
O2S' Zr1 O2S Zr2 54.8(3) 11_556 .
O2S' Zr1 O2S Zr2 54.8(3) . .
O1S' Zr1 O2S Zr2 105.7(6) 5_566 .
O1S' Zr1 O2S Zr2 3.8(4) . .
O1S Zr1 O2S Zr2 -10.2(4) . .
O1S Zr1 O2S Zr2 119.8(5) 5_566 .
O1 Zr1 O2S Zr2 -163.9(4) 14_565 .
O1 Zr1 O2S Zr2 -48.6(8) 11_556 .
O1 Zr1 O2S Zr2 158.2(2) 5_566 .
O1 Zr1 O2S Zr2 -86.5(3) . .
O2S Zr1 O2S Zr2 54.8(3) 11_556 .
O2S' Zr1 O2S Zr2 -54.8(3) 11_556 3_565
O2S' Zr1 O2S Zr2 -54.8(3) . 3_565
O1S' Zr1 O2S Zr2 -3.8(4) 5_566 3_565
O1S' Zr1 O2S Zr2 -105.7(6) . 3_565
O1S Zr1 O2S Zr2 -119.8(5) . 3_565
O1S Zr1 O2S Zr2 10.2(4) 5_566 3_565
O1 Zr1 O2S Zr2 86.5(3) 14_565 3_565
O1 Zr1 O2S Zr2 -158.2(2) 11_556 3_565
O1 Zr1 O2S Zr2 48.6(8) 5_566 3_565
O1 Zr1 O2S Zr2 163.9(4) . 3_565
O2S Zr1 O2S Zr2 -54.8(3) 11_556 3_565
Zr1 O1 C1 O2 -8.6(12) . .
Zr1 O1 C1 C2 167.8(3) . .
Zr2 O2 C1 O1 5.5(12) . .
Zr2 O2 C1 C2 -171.1(4) . .
O1 C1 C2 C7 -12.4(6) . .
O2 C1 C2 C7 164.5(6) . .
O1 C1 C2 C3 167.6(6) . .
O2 C1 C2 C3 -15.5(6) . .
C7 C2 C3 C4 -0.1(8) . .
C1 C2 C3 C4 180.00(3) . .
C2 C3 C4 C5 0.1(9) . .
C3 C4 C5 C6 -0.1(9) . .
C3 C4 C5 C5 -178.0(6) . 7_556
C4 C5 C6 C7 0.1(8) . .
C5 C5 C6 C7 177.8(6) 7_556 .
C4 C5 C6 C8 -179.9(8) . .
C5 C5 C6 C8 -2.2(6) 7_556 .
C3 C2 C7 C6 0.1(7) . .
C1 C2 C7 C6 180.00(4) . .
C5 C6 C7 C2 -0.1(8) . .
C8 C6 C7 C2 179.9(7) . .
Zr2 O3 C11 O3 0.0 . 11_556
Zr2 O3 C11 C12 180.0 . .
O3 C11 C12 C13 180.0 . 6_556
O3 C11 C12 C13 0.0 11_556 6_556
O3 C11 C12 C13 0.0 . .
O3 C11 C12 C13 180.0 11_556 .
C13 C12 C13 C14 0.0 6_556 .
C11 C12 C13 C14 180.0 . .
C12 C13 C14 C15 0.0 . .
C13 C14 C15 C14 0.0 . 6_556
C13 C14 C15 C16 180.0 . .
C14 C15 C16 C17A 90.0 . 9_556
C14 C15 C16 C17A -90.0 6_556 9_556
C14 C15 C16 C17A -90.0 . 5_556
C14 C15 C16 C17A 90.0 6_556 5_556
C14 C15 C16 C17 90.0 . 6_556
C14 C15 C16 C17 -90.0 6_556 6_556
C14 C15 C16 C17 -90.0 . .
C14 C15 C16 C17 90.0 6_556 .
C17A C16 C17 C17A 0.0 9_556 5_556
C17 C16 C17 C17A 0.0 6_556 5_556
C15 C16 C17 C17A 180.0 . 5_556
C17A C16 C17 C17A 0.0 9_556 .
C17A C16 C17 C17A 0.0 5_556 .
C17 C16 C17 C17A 0.0 6_556 .
C15 C16 C17 C17A 180.0 . .
C17A C16 C17 C17 0.0 9_556 5_556
C17A C16 C17 C17 0.0 5_556 5_556
C17 C16 C17 C17 0.0 6_556 5_556
C15 C16 C17 C17 180.0 . 5_556
C17A C16 C17 C19 180.0 9_556 .
C17A C16 C17 C19 180.0 5_556 .
C17 C16 C17 C19 180.0 6_556 .
C15 C16 C17 C19 0.0 . .
C17A C17 C19 C17A 180(44) . 5_556
C17 C17 C19 C17A 180(44) 5_556 5_556
C16 C17 C19 C17A 0(44) . 5_556
C17A C17 C17A C17 180.0 5_556 5_556
C16 C17 C17A C17 180.0 . 5_556
C19 C17 C17A C17 0.0 . 5_556
C17A C17 C17A C16 0.0 5_556 9_556
C17 C17 C17A C16 180.0 5_556 9_556
C16 C17 C17A C16 0.0 . 9_556
C19 C17 C17A C16 180.0 . 9_556
C17 C17 C17A C17A 180.0 5_556 5_556
C16 C17 C17A C17A 0.0 . 5_556
C19 C17 C17A C17A 180.0 . 5_556
C17A C17 C17A C19 180.0 5_556 5_556
C17 C17 C17A C19 0.0 5_556 5_556
C16 C17 C17A C19 180.0 . 5_556
C19 C17 C17A C19 0.0 . 5_556

loop_
_platon_squeeze_void_nr
_platon_squeeze_void_average_x
_platon_squeeze_void_average_y
_platon_squeeze_void_average_z
_platon_squeeze_void_volume
_platon_squeeze_void_count_electrons
_platon_squeeze_void_content
1 -0.008 0.241 -0.026 5836 1749 ' '
